data_1527087
loop_
_publ_author_name
'Andresen, A.F.'
'Maeland, A.J.'
'Slotfeldt-Ellingsen, D.'

_publ_section_title
;
 Calcium hydride and deuteride studied by neutron diffraction and NMR
;
_journal_name_full 'Journal of Solid State Chemistry'
_journal_page_first 93
_journal_page_last 101
_journal_volume 20
_journal_year 1977
_chemical_formula_sum 'Ca D2'
_space_group_IT_number 62
_symmetry_space_group_name_Hall '-P 2ac 2n'
_symmetry_space_group_name_H-M 'P n m a'
_cell_angle_alpha 90
_cell_angle_beta 90
_cell_angle_gamma 90
_cell_formula_units_Z 4
_cell_length_a 5.925
_cell_length_b 3.581
_cell_length_c 6.776
_cell_volume 143.769
_citation_journal_id_ASTM JSSCBI
_cod_data_source_file Andresen_JSSCBI_1977_573.cif
_cod_data_source_block D2Ca1
_cod_original_cell_volume 143.7693
_cod_original_formula_sum 'D2 Ca1'
_cod_database_code 1527087

loop_
_symmetry_equiv_pos_as_xyz
x,y,z
-x+1/2,-y,z+1/2
x+1/2,-y+1/2,-z+1/2
-x,y+1/2,-z
-x,-y,-z
x-1/2,y,-z-1/2
-x-1/2,y-1/2,z-1/2
x,-y-1/2,z

loop_
_atom_site_label
_atom_site_type_symbol
_atom_site_fract_x
_atom_site_fract_y
_atom_site_fract_z
_atom_site_occupancy
_atom_site_U_iso_or_equiv
D1 D-1 0.3573 0.25 0.4269 1 0.0
Ca1 Ca+2 0.2378 0.25 0.1071 1 0.0
D2 D-1 0.9737 0.25 0.6766 1 0.0
